data_2007765
loop_
_publ_author_name
'Ng, Seik Weng'

_publ_section_title <i>catena</i>-Poly[(dichlorodimethyltin)-\m-(4,4'-bipyridine-<i>N</i>:<i>N</i>')]
_journal_issue 10
_journal_name_full 'Acta Crystallographica Section C'
_journal_page_first 1393
_journal_page_last 1395
_journal_paper_doi 10.1107/S0108270198005484
_journal_volume 54
_journal_year 1998
_chemical_formula_iupac '[Sn Cl2 (C H3)2 (C10 H8 N2)]'
_chemical_formula_moiety 'C12 H14 Cl2 N2 Sn'
_chemical_formula_sum 'C12 H14 Cl2 N2 Sn'
_chemical_formula_weight 375.84
_chemical_name_systematic
;
 Dichlorodimethyltin.4,4'-bipyridine
;
_space_group_IT_number 14
_symmetry_cell_setting monoclinic
_symmetry_space_group_name_Hall '-P 2ybc'
_symmetry_space_group_name_H-M 'P 1 21/c 1'
_cell_angle_alpha 90.00
_cell_angle_beta 95.791(4)
_cell_angle_gamma 90.00
_cell_formula_units_Z 2
_cell_length_a 6.5478(2)
_cell_length_b 9.9048(3)
_cell_length_c 10.8386(4)
_cell_measurement_reflns_used 25
_cell_measurement_temperature 298(2)
_cell_measurement_theta_max 13.0
_cell_measurement_theta_min 12.0
_cell_volume 699.35(4)
_computing_cell_refinement 'CELDIM in CAD-4 VAX/PC (Enraf-Nonius, 1988)'
_computing_data_collection 'CAD-4/PC (Kretschmar, 1994)'
_computing_data_reduction 'XCAD4 (Harms, 1997)'
_computing_molecular_graphics 'ORTEPII (Johnson, 1976)'
_computing_publication_material SHELXL97
_computing_structure_refinement 'SHELXL97 (Sheldrick, 1997b)'
_computing_structure_solution 'SHELXS97 (Sheldrick, 1997a)'
_diffrn_ambient_temperature 298(2)
_diffrn_measured_fraction_theta_full 0.948
_diffrn_measured_fraction_theta_max 0.948
_diffrn_measurement_device_type 'Enraf-Nonius CAD-4'
_diffrn_measurement_method \w
_diffrn_radiation_monochromator graphite
_diffrn_radiation_source 'fine-focus sealed tube'
_diffrn_radiation_type MoK\a
_diffrn_radiation_wavelength 0.71073
_diffrn_reflns_av_R_equivalents 0.008
_diffrn_reflns_av_sigmaI/netI 0.0153
_diffrn_reflns_limit_h_max 9
_diffrn_reflns_limit_h_min 0
_diffrn_reflns_limit_k_max 13
_diffrn_reflns_limit_k_min 0
_diffrn_reflns_limit_l_max 15
_diffrn_reflns_limit_l_min -15
_diffrn_reflns_number 2189
_diffrn_reflns_theta_full 29.97
_diffrn_reflns_theta_max 29.97
_diffrn_reflns_theta_min 2.79
_diffrn_standards_decay_% 3
_diffrn_standards_interval_time 60
_diffrn_standards_number 3
_exptl_absorpt_coefficient_mu 2.188
_exptl_absorpt_correction_T_max 0.465
_exptl_absorpt_correction_T_min 0.374
_exptl_absorpt_correction_type '\y scans (North et al., 1968)'
_exptl_crystal_colour Colorless
_exptl_crystal_density_diffrn 1.785
_exptl_crystal_density_method 'not measured'
_exptl_crystal_description Block
_exptl_crystal_F_000 368
_exptl_crystal_size_max 0.45
_exptl_crystal_size_mid 0.40
_exptl_crystal_size_min 0.35
_refine_diff_density_max 0.448
_refine_diff_density_min -0.409
_refine_ls_extinction_method none
_refine_ls_goodness_of_fit_ref 1.019
_refine_ls_hydrogen_treatment 'H atoms: see below'
_refine_ls_matrix_type full
_refine_ls_number_parameters 91
_refine_ls_number_reflns 2030
_refine_ls_number_restraints 3
_refine_ls_restrained_S_all 1.018
_refine_ls_R_factor_all 0.029
_refine_ls_R_factor_gt 0.023
_refine_ls_shift/su_max 0.001
_refine_ls_shift/su_mean 0.000
_refine_ls_structure_factor_coef Fsqd
_refine_ls_weighting_details 'w = 1/[\s^2^(Fo^2^)+(0.0345P)^2^+0.3492P] where P = (Fo^2^+2Fc^2^)/3'
_refine_ls_weighting_scheme calc
_refine_ls_wR_factor_ref 0.061
_reflns_number_gt 1750
_reflns_number_total 2030
_reflns_threshold_expression I>2\s(I)
_cod_data_source_file sk1191.cif
_cod_data_source_block sk1191
_cod_depositor_comments
;
The following automatic conversions were performed:
'_symmetry_cell_setting' value 'Monoclinic' changed to 'monoclinic'
according to '/home/saulius/struct/CIF-dictionaries/cif_core.dic'
dictionary named 'cif_core.dic' version 2.4.1 from 2010-06-29.

Automatic conversion script
Id: cif_fix_enum 1527 2010-12-29 10:47:43Z saulius 

The following automatic conversions were performed:

'_symmetry_cell_setting' value 'Monoclinic' changed to 'monoclinic'
according to /home/saulius/struct/CIF-dictionaries/cif_core.dic
dictionary named 'cif_core.dic' version 2.4.1 from 2010-06-29.

Automatic conversion script
Id: cif_fix_values 1715 2011-07-08 13:25:40Z adriana 

The following automatic conversions were performed:

'_refine_ls_weighting_scheme' value 'calc w =
1/[\s^2^(Fo^2^)+(0.0345P)^2^+0.3492P] where P = (Fo^2^+2Fc^2^)/3' was
changed to 'calc'. New tag '_refine_ls_weighting_details' was
created. The value of the new tag was set to 'w =
1/[\s^2^(Fo^2^)+(0.0345P)^2^+0.3492P] where P = (Fo^2^+2Fc^2^)/3'.

Automatic conversion script
Id: cif_fix_values 3143 2015-03-26 13:38:13Z robertas 
;
_cod_original_sg_symbol_H-M 'P 21/c'
_cod_database_code 2007765

loop_
_symmetry_equiv_pos_as_xyz
'x, y, z'
'-x, y+1/2, -z+1/2'
'-x, -y, -z'
'x, -y-1/2, z-1/2'

loop_
_atom_site_label
_atom_site_fract_x
_atom_site_fract_y
_atom_site_fract_z
_atom_site_U_iso_or_equiv
_atom_site_adp_type
_atom_site_calc_flag
_atom_site_refinement_flags
_atom_site_occupancy
_atom_site_disorder_assembly
_atom_site_disorder_group
_atom_site_type_symbol
Sn1 0 0 0 0.03050(10) Uani d S 1 . . Sn
Cl1 -0.25170(10) 0.11769(6) 0.13206(6) 0.04460(10) Uani d . 1 . . Cl
N1 0.1862(3) 0.2082(2) -0.0080(2) 0.0370(10) Uani d . 1 . . N
C1 -0.1880(5) 0.0507(3) -0.1636(3) 0.0470(10) Uani d D 1 . . C
C2 0.1686(6) 0.3066(3) 0.0726(3) 0.0770(10) Uani d . 1 . . C
C3 0.2874(6) 0.4218(3) 0.0779(3) 0.0800(10) Uani d . 1 . . C
C4 0.4327(4) 0.4393(2) -0.0025(2) 0.0330(10) Uani d . 1 . . C
C5 0.4499(4) 0.3380(2) -0.0874(2) 0.0410(10) Uani d . 1 . . C
C6 0.3258(4) 0.2254(2) -0.0870(2) 0.0430(10) Uani d . 1 . . C
H1a -0.195(6) 0.141(3) -0.169(3) 0.080(10) Uiso d D 1 . . H
H1b -0.315(5) 0.015(4) -0.163(5) 0.09(2) Uiso d D 1 . . H
H1c -0.143(7) 0.009(3) -0.231(3) 0.08(2) Uiso d D 1 . . H
H2 0.0710 0.2976 0.1288 0.116 Uiso calc R 1 . . H
H3 0.2683 0.4879 0.1365 0.119 Uiso calc R 1 . . H
H5 0.5452 0.3453 -0.1451 0.061 Uiso calc R 1 . . H
H6 0.3410 0.1581 -0.1452 0.064 Uiso calc R 1 . . H

loop_
_atom_site_aniso_label
_atom_site_aniso_U_11
_atom_site_aniso_U_22
_atom_site_aniso_U_33
_atom_site_aniso_U_12
_atom_site_aniso_U_13
_atom_site_aniso_U_23
Sn1 0.03680(10) 0.02410(10) 0.03150(10) -0.01090(10) 0.00870(10) -0.00160(10)
Cl1 0.0509(3) 0.0365(3) 0.0496(3) -0.0060(2) 0.0215(3) -0.0044(2)
N1 0.0440(10) 0.0280(10) 0.0400(10) -0.0160(10) 0.0120(10) -0.0040(10)
C1 0.049(2) 0.0470(10) 0.0430(10) -0.0060(10) -0.0010(10) 0.0030(10)
C2 0.101(3) 0.057(2) 0.085(2) -0.053(2) 0.065(2) -0.038(2)
C3 0.107(3) 0.056(2) 0.088(2) -0.056(2) 0.071(2) -0.0460(10)
C4 0.0390(10) 0.0250(10) 0.0350(10) -0.0130(10) 0.0070(10) -0.0010(10)
C5 0.0450(10) 0.0280(10) 0.0530(10) -0.0130(10) 0.0210(10) -0.0050(10)
C6 0.0510(10) 0.0270(10) 0.0530(10) -0.0150(10) 0.0200(10) -0.0100(10)

loop_
_atom_type_symbol
_atom_type_description
_atom_type_scat_dispersion_real
_atom_type_scat_dispersion_imag
_atom_type_scat_source
C C 0.0033 0.0016 'International Tables Vol C Tables 4.2.6.8 and 6.1.1.4'
H H 0.0000 0.0000 'International Tables Vol C Tables 4.2.6.8 and 6.1.1.4'
N N 0.0061 0.0033 'International Tables Vol C Tables 4.2.6.8 and 6.1.1.4'
Cl Cl 0.1484 0.1585 'International Tables Vol C Tables 4.2.6.8 and 6.1.1.4'
Sn Sn -0.6537 1.4246 'International Tables Vol C Tables 4.2.6.8 and 6.1.1.4'

loop_
_geom_angle_atom_site_label_1
_geom_angle_atom_site_label_2
_geom_angle_atom_site_label_3
_geom_angle_site_symmetry_1
_geom_angle_site_symmetry_3
_geom_angle
_geom_angle_publ_flag
C1 Sn1 C1 . 3 180.0 no
C1 Sn1 N1 . . 91.20(10) yes
C1 Sn1 N1 . 3 88.80(10) yes
C1 Sn1 Cl1 . . 90.40(10) yes
C1 Sn1 Cl1 . 3 89.60(10) yes
C1 Sn1 N1 3 . 88.80(10) yes
C1 Sn1 N1 3 3 91.20(10) yes
C1 Sn1 Cl1 3 . 89.60(10) yes
C1 Sn1 Cl1 3 3 90.40(10) yes
N1 Sn1 N1 . 3 180.0 no
N1 Sn1 Cl1 . . 89.30(10) yes
N1 Sn1 Cl1 . 3 90.70(10) yes
N1 Sn1 Cl1 3 . 90.70(10) yes
N1 Sn1 Cl1 3 3 89.30(10) yes
Cl1 Sn1 Cl1 . 3 180.0 no
C2 N1 C6 . . 116.4(2) no
C2 N1 Sn1 . . 122.0(2) no
C6 N1 Sn1 . . 121.3(2) no
N1 C2 C3 . . 123.4(2) no
C4 C3 C2 . . 120.4(2) no
C3 C4 C5 . . 116.4(2) no
C3 C4 C4 . 3_665 121.9(3) no
C5 C4 C4 . 3_665 121.7(2) no
C4 C5 C6 . . 120.0(2) no
N1 C6 C5 . . 123.4(2) no

loop_
_geom_bond_atom_site_label_1
_geom_bond_atom_site_label_2
_geom_bond_site_symmetry_2
_geom_bond_distance
_geom_bond_publ_flag
Sn1 C1 . 2.115(3) yes
Sn1 C1 3 2.115(3) yes
Sn1 N1 . 2.402(2) yes
Sn1 N1 3 2.402(2) yes
Sn1 Cl1 . 2.5690(10) yes
Sn1 Cl1 3 2.5690(10) yes
N1 C2 . 1.322(3) no
N1 C6 . 1.325(3) no
C2 C3 . 1.379(3) no
C3 C4 . 1.364(3) no
C4 C5 . 1.373(3) no
C4 C4 3_665 1.489(4) no
C5 C6 . 1.380(3) no
